data_4067515
loop_
_publ_author_name
'Kozlov, V. A.'
'Aleksanyan, D. V.'
'Nelyubina, Yu. V.'
'Lyssenko, K. A.'
'Vasil&#x2019;ev, A. A.'
'Petrovskii, P. V.'
'Odinets, I. L.'

_publ_section_title
;
 Cyclopalladation ofmeta-(Diphenylthiophosphoryloxy)benzaldimines:NCSand
 UnexpectedNCO5,6-Membered Pincer Palladium Complexes
;
_journal_issue 9
_journal_name_full Organometallics
_journal_page_first 2054
_journal_paper_doi 10.1021/om9009894
_journal_volume 29
_journal_year 2010
_chemical_formula_moiety 'C23 H24 N O P S'
_chemical_formula_sum 'C23 H24 N O P S'
_chemical_formula_weight 393.46
_chemical_name_systematic
; 
 ? 
;
_space_group_IT_number 14
_symmetry_cell_setting monoclinic
_symmetry_space_group_name_Hall '-P 2ybc'
_symmetry_space_group_name_H-M 'P 1 21/c 1'
_atom_sites_solution_hydrogens geom
_atom_sites_solution_primary direct
_atom_sites_solution_secondary difmap
_audit_creation_method SHELXL-97
_cell_angle_alpha 90.00
_cell_angle_beta 107.978(2)
_cell_angle_gamma 90.00
_cell_formula_units_Z 8
_cell_length_a 26.116(2)
_cell_length_b 9.5744(7)
_cell_length_c 17.7198(14)
_cell_measurement_reflns_used 1554
_cell_measurement_temperature 120(2)
_cell_measurement_theta_max 30
_cell_measurement_theta_min 3
_cell_volume 4214.4(6)
_computing_cell_refinement 'SAINTPlus (Bruker, 1998a)'
_computing_data_collection 'SMART (Bruker, 1998b)'
_computing_data_reduction 'SAINTPlus (Bruker, 1998a)'
_computing_molecular_graphics 'SHELXTL ver. 5.1 (Sheldrick, 1998b)'
_computing_publication_material 'SHELXTL ver. 5.1 (Sheldrick, 1998b)'
_computing_structure_refinement 'SHELXTL ver. 5.1 (Sheldrick, 1998b)'
_computing_structure_solution 'SHELXTL ver. 5.1 (Sheldrick, 1998b)'
_diffrn_ambient_temperature 120(2)
_diffrn_measured_fraction_theta_full 0.998
_diffrn_measured_fraction_theta_max 0.998
_diffrn_measurement_device_type 'Bruker SMART 1000 CCD area detector'
_diffrn_measurement_method 'phi and omega scans'
_diffrn_radiation_monochromator graphite
_diffrn_radiation_source 'fine-focus sealed tube'
_diffrn_radiation_type MoK\a
_diffrn_radiation_wavelength 0.71073
_diffrn_reflns_av_R_equivalents 0.0478
_diffrn_reflns_av_sigmaI/netI 0.0520
_diffrn_reflns_limit_h_max 35
_diffrn_reflns_limit_h_min -35
_diffrn_reflns_limit_k_max 13
_diffrn_reflns_limit_k_min -13
_diffrn_reflns_limit_l_max 24
_diffrn_reflns_limit_l_min -24
_diffrn_reflns_number 45054
_diffrn_reflns_theta_full 29.00
_diffrn_reflns_theta_max 29.00
_diffrn_reflns_theta_min 1.64
_exptl_absorpt_coefficient_mu 0.242
_exptl_absorpt_correction_T_max 0.950
_exptl_absorpt_correction_T_min 0.940
_exptl_absorpt_correction_type multi-scan
_exptl_absorpt_process_details 'SADABS (Sheldrick, 1998a)'
_exptl_crystal_colour colorless
_exptl_crystal_density_diffrn 1.240
_exptl_crystal_density_method 'not measured'
_exptl_crystal_description prism
_exptl_crystal_F_000 1664
_exptl_crystal_size_max 0.30
_exptl_crystal_size_mid 0.25
_exptl_crystal_size_min 0.25
_refine_diff_density_max 0.841
_refine_diff_density_min -0.271
_refine_diff_density_rms 0.082
_refine_ls_extinction_method none
_refine_ls_goodness_of_fit_ref 1.005
_refine_ls_hydrogen_treatment constr
_refine_ls_matrix_type full
_refine_ls_number_parameters 493
_refine_ls_number_reflns 11184
_refine_ls_number_restraints 0
_refine_ls_restrained_S_all 1.005
_refine_ls_R_factor_all 0.0838
_refine_ls_R_factor_gt 0.0538
_refine_ls_shift/su_max 0.001
_refine_ls_shift/su_mean 0.000
_refine_ls_structure_factor_coef Fsqd
_refine_ls_weighting_details 'calc w=1/[\s^2^(Fo^2^)+(0.0650P)^2^+1.7900P] where P=(Fo^2^+2Fc^2^)/3'
_refine_ls_weighting_scheme calc
_refine_ls_wR_factor_gt 0.1240
_refine_ls_wR_factor_ref 0.1379
_reflns_number_gt 7297
_reflns_number_total 11184
_reflns_threshold_expression I>2\s(I)
_cod_data_source_file om9009894_si_002.cif
_cod_data_source_block 3c
_cod_depositor_comments
;
The following automatic conversions were performed:

'_symmetry_cell_setting' value 'Monoclinic' changed to 'monoclinic'
according to /home/saulius/struct/CIF-dictionaries/cif_core.dic
dictionary named 'cif_core.dic' version 2.4.1 from 2010-06-29.

Automatic conversion script
Id: cif_fix_values 1715 2011-07-08 13:25:40Z adriana 
;
_cod_original_sg_symbol_H-M 'P 21/c'
_cod_database_code 4067515

loop_
_symmetry_equiv_pos_as_xyz
'x, y, z'
'-x, y+1/2, -z+1/2'
'-x, -y, -z'
'x, -y-1/2, z-1/2'

loop_
_atom_site_label
_atom_site_type_symbol
_atom_site_fract_x
_atom_site_fract_y
_atom_site_fract_z
_atom_site_U_iso_or_equiv
_atom_site_adp_type
_atom_site_occupancy
_atom_site_symmetry_multiplicity
_atom_site_calc_flag
_atom_site_refinement_flags
P1 P 0.14536(2) 0.74735(6) -0.15972(3) 0.02552(13) Uani 1 1 d .
S1 S 0.19879(2) 0.87248(7) -0.17627(4) 0.03686(15) Uani 1 1 d .
O1 O 0.11993(6) 0.79259(16) -0.09087(9) 0.0293(3) Uani 1 1 d .
N1 N 0.09688(7) 1.2109(2) 0.07635(11) 0.0316(4) Uani 1 1 d .
C1 C 0.15063(8) 0.8471(2) -0.01743(12) 0.0263(4) Uani 1 1 d .
C2 C 0.13120(8) 0.9660(2) 0.00783(12) 0.0271(4) Uani 1 1 d .
H2A H 0.0995 1.0099 -0.0249 0.033 Uiso 1 1 calc R
C3 C 0.15893(8) 1.0215(2) 0.08291(12) 0.0262(4) Uani 1 1 d .
C4 C 0.20547(8) 0.9551(2) 0.12912(12) 0.0283(5) Uani 1 1 d .
H4A H 0.2245 0.9921 0.1798 0.034 Uiso 1 1 calc R
C5 C 0.22427(9) 0.8366(2) 0.10250(13) 0.0316(5) Uani 1 1 d .
H5A H 0.2562 0.7929 0.1348 0.038 Uiso 1 1 calc R
C6 C 0.19699(9) 0.7805(2) 0.02886(13) 0.0307(5) Uani 1 1 d .
H6A H 0.2097 0.6983 0.0105 0.037 Uiso 1 1 calc R
C7 C 0.08358(8) 0.7347(2) -0.24111(12) 0.0268(4) Uani 1 1 d .
C8 C 0.04075(8) 0.8239(2) -0.24640(13) 0.0320(5) Uani 1 1 d .
H8A H 0.0426 0.8891 -0.2052 0.038 Uiso 1 1 calc R
C9 C -0.00495(9) 0.8171(3) -0.31245(14) 0.0381(6) Uani 1 1 d .
H9A H -0.0344 0.8778 -0.3161 0.046 Uiso 1 1 calc R
C10 C -0.00792(9) 0.7234(3) -0.37257(14) 0.0387(6) Uani 1 1 d .
H10A H -0.0391 0.7205 -0.4178 0.046 Uiso 1 1 calc R
C11 C 0.03445(11) 0.6336(3) -0.36695(15) 0.0456(6) Uani 1 1 d .
H11A H 0.0322 0.5677 -0.4080 0.055 Uiso 1 1 calc R
C12 C 0.08013(10) 0.6393(3) -0.30173(14) 0.0416(6) Uani 1 1 d .
H12A H 0.1093 0.5778 -0.2983 0.050 Uiso 1 1 calc R
C13 C 0.16829(8) 0.5700(2) -0.13582(12) 0.0250(4) Uani 1 1 d .
C14 C 0.21225(8) 0.5190(3) -0.15641(13) 0.0314(5) Uani 1 1 d .
H14A H 0.2316 0.5789 -0.1806 0.038 Uiso 1 1 calc R
C15 C 0.22753(10) 0.3798(3) -0.14127(14) 0.0390(6) Uani 1 1 d .
H15A H 0.2568 0.3441 -0.1566 0.047 Uiso 1 1 calc R
C16 C 0.20037(10) 0.2931(3) -0.10413(15) 0.0434(6) Uani 1 1 d .
H16A H 0.2112 0.1984 -0.0937 0.052 Uiso 1 1 calc R
C17 C 0.15751(10) 0.3439(3) -0.08208(14) 0.0385(6) Uani 1 1 d .
H17A H 0.1393 0.2847 -0.0558 0.046 Uiso 1 1 calc R
C18 C 0.14111(9) 0.4821(2) -0.09838(13) 0.0315(5) Uani 1 1 d .
H18A H 0.1113 0.5165 -0.0839 0.038 Uiso 1 1 calc R
C19 C 0.13792(9) 1.1432(2) 0.11525(13) 0.0285(5) Uani 1 1 d .
H19A H 0.1563 1.1718 0.1680 0.034 Uiso 1 1 calc R
C20 C 0.07666(10) 1.3278(3) 0.11500(14) 0.0360(5) Uani 1 1 d .
C21 C 0.01593(10) 1.3040(3) 0.09375(16) 0.0495(7) Uani 1 1 d .
H21A H 0.0000 1.3027 0.0359 0.074 Uiso 1 1 calc R
H21B H -0.0002 1.3796 0.1160 0.074 Uiso 1 1 calc R
H21C H 0.0091 1.2145 0.1157 0.074 Uiso 1 1 calc R
C22 C 0.08805(14) 1.4630(3) 0.07748(19) 0.0580(8) Uani 1 1 d .
H22A H 0.1270 1.4742 0.0888 0.087 Uiso 1 1 calc R
H22B H 0.0737 1.5423 0.0996 0.087 Uiso 1 1 calc R
H22C H 0.0707 1.4593 0.0199 0.087 Uiso 1 1 calc R
C23 C 0.10063(12) 1.3334(3) 0.20548(15) 0.0488(7) Uani 1 1 d .
H23A H 0.1393 1.3521 0.2198 0.073 Uiso 1 1 calc R
H23B H 0.0948 1.2436 0.2281 0.073 Uiso 1 1 calc R
H23C H 0.0831 1.4079 0.2264 0.073 Uiso 1 1 calc R
P1A P 0.396392(19) 0.94508(5) 0.38407(3) 0.02006(12) Uani 1 1 d .
S1A S 0.34601(2) 0.92252(5) 0.27876(3) 0.02532(12) Uani 1 1 d .
O1A O 0.45912(5) 0.91974(14) 0.39234(8) 0.0239(3) Uani 1 1 d .
N1A N 0.63265(6) 0.88101(18) 0.32739(10) 0.0245(4) Uani 1 1 d .
C1A C 0.48057(8) 0.8123(2) 0.35765(11) 0.0211(4) Uani 1 1 d .
C2A C 0.53003(8) 0.8395(2) 0.34810(11) 0.0213(4) Uani 1 1 d .
H2AA H 0.5469 0.9274 0.3635 0.026 Uiso 1 1 calc R
C3A C 0.55537(8) 0.7377(2) 0.31579(12) 0.0219(4) Uani 1 1 d .
C4A C 0.52999(8) 0.6098(2) 0.29279(12) 0.0245(4) Uani 1 1 d .
H4AA H 0.5469 0.5399 0.2707 0.029 Uiso 1 1 calc R
C5A C 0.47963(8) 0.5845(2) 0.30226(12) 0.0253(4) Uani 1 1 d .
H5AA H 0.4621 0.4978 0.2856 0.030 Uiso 1 1 calc R
C6A C 0.45493(8) 0.6844(2) 0.33566(12) 0.0241(4) Uani 1 1 d .
H6AA H 0.4212 0.6660 0.3434 0.029 Uiso 1 1 calc R
C7A C 0.40276(8) 1.1217(2) 0.42244(11) 0.0209(4) Uani 1 1 d .
C8A C 0.43946(8) 1.2128(2) 0.40610(12) 0.0259(4) Uani 1 1 d .
H8AA H 0.4615 1.1821 0.3756 0.031 Uiso 1 1 calc R
C9A C 0.44372(9) 1.3490(2) 0.43456(13) 0.0306(5) Uani 1 1 d .
H9AA H 0.4700 1.4100 0.4258 0.037 Uiso 1 1 calc R
C10A C 0.40976(9) 1.3962(2) 0.47571(13) 0.0324(5) Uani 1 1 d .
H10B H 0.4123 1.4898 0.4942 0.039 Uiso 1 1 calc R
C11A C 0.37218(9) 1.3066(2) 0.48981(13) 0.0311(5) Uani 1 1 d .
H11B H 0.3485 1.3396 0.5171 0.037 Uiso 1 1 calc R
C12A C 0.36887(8) 1.1687(2) 0.46428(12) 0.0275(4) Uani 1 1 d .
H12B H 0.3436 1.1069 0.4753 0.033 Uiso 1 1 calc R
C13A C 0.38287(8) 0.8351(2) 0.45810(12) 0.0217(4) Uani 1 1 d .
C14A C 0.33591(8) 0.7544(2) 0.44095(12) 0.0247(4) Uani 1 1 d .
H14B H 0.3110 0.7539 0.3890 0.030 Uiso 1 1 calc R
C15A C 0.32615(9) 0.6748(2) 0.50077(13) 0.0303(5) Uani 1 1 d .
H15B H 0.2943 0.6202 0.4895 0.036 Uiso 1 1 calc R
C16A C 0.36219(10) 0.6745(2) 0.57627(14) 0.0338(5) Uani 1 1 d .
H16B H 0.3548 0.6208 0.6168 0.041 Uiso 1 1 calc R
C17A C 0.40958(10) 0.7528(2) 0.59350(13) 0.0328(5) Uani 1 1 d .
H17B H 0.4348 0.7509 0.6453 0.039 Uiso 1 1 calc R
C18A C 0.41954(9) 0.8334(2) 0.53432(12) 0.0276(4) Uani 1 1 d .
H18B H 0.4515 0.8877 0.5459 0.033 Uiso 1 1 calc R
C19A C 0.60909(8) 0.7646(2) 0.30747(12) 0.0232(4) Uani 1 1 d .
H19B H 0.6263 0.6934 0.2868 0.028 Uiso 1 1 calc R
C20A C 0.68656(8) 0.9084(2) 0.31965(13) 0.0275(5) Uani 1 1 d .
C21A C 0.72176(10) 0.9529(3) 0.40118(16) 0.0486(7) Uani 1 1 d .
H21D H 0.7258 0.8748 0.4383 0.073 Uiso 1 1 calc R
H21E H 0.7050 1.0320 0.4196 0.073 Uiso 1 1 calc R
H21F H 0.7572 0.9808 0.3984 0.073 Uiso 1 1 calc R
C22A C 0.67953(10) 1.0326(3) 0.26305(17) 0.0482(7) Uani 1 1 d .
H22D H 0.6627 1.1102 0.2826 0.072 Uiso 1 1 calc R
H22E H 0.6566 1.0052 0.2101 0.072 Uiso 1 1 calc R
H22F H 0.7148 1.0619 0.2601 0.072 Uiso 1 1 calc R
C23A C 0.71181(10) 0.7871(3) 0.2888(2) 0.0603(9) Uani 1 1 d .
H23D H 0.7186 0.7099 0.3269 0.090 Uiso 1 1 calc R
H23E H 0.7459 0.8173 0.2817 0.090 Uiso 1 1 calc R
H23F H 0.6873 0.7558 0.2377 0.090 Uiso 1 1 calc R

loop_
_atom_site_aniso_label
_atom_site_aniso_U_11
_atom_site_aniso_U_22
_atom_site_aniso_U_33
_atom_site_aniso_U_23
_atom_site_aniso_U_13
_atom_site_aniso_U_12
P1 0.0191(3) 0.0317(3) 0.0246(3) -0.0018(2) 0.0050(2) 0.0015(2)
S1 0.0264(3) 0.0407(3) 0.0407(3) 0.0067(3) 0.0064(2) -0.0045(2)
O1 0.0210(7) 0.0380(8) 0.0278(8) -0.0081(7) 0.0060(6) 0.0032(6)
N1 0.0330(10) 0.0342(10) 0.0286(10) -0.0041(8) 0.0108(8) 0.0048(8)
C1 0.0228(10) 0.0322(11) 0.0232(10) -0.0039(9) 0.0060(8) 0.0001(8)
C2 0.0224(10) 0.0327(11) 0.0252(10) 0.0022(9) 0.0059(8) 0.0034(8)
C3 0.0249(10) 0.0290(11) 0.0260(10) 0.0008(9) 0.0095(9) 0.0003(8)
C4 0.0254(10) 0.0358(12) 0.0219(10) -0.0026(9) 0.0048(8) -0.0020(9)
C5 0.0245(11) 0.0387(13) 0.0280(11) 0.0025(9) 0.0030(9) 0.0070(9)
C6 0.0267(11) 0.0341(12) 0.0301(11) -0.0024(9) 0.0070(9) 0.0069(9)
C7 0.0210(10) 0.0325(11) 0.0247(10) -0.0008(9) 0.0038(8) -0.0023(8)
C8 0.0239(11) 0.0395(13) 0.0318(12) 0.0013(10) 0.0075(9) 0.0018(9)
C9 0.0239(11) 0.0526(15) 0.0359(13) 0.0102(11) 0.0062(10) 0.0045(10)
C10 0.0262(11) 0.0508(15) 0.0322(13) 0.0055(11) -0.0013(10) -0.0072(10)
C11 0.0443(15) 0.0528(16) 0.0325(13) -0.0092(12) 0.0014(11) -0.0034(12)
C12 0.0351(13) 0.0492(15) 0.0359(13) -0.0072(11) 0.0040(11) 0.0061(11)
C13 0.0199(9) 0.0313(11) 0.0218(10) -0.0033(8) 0.0035(8) 0.0009(8)
C14 0.0235(10) 0.0429(13) 0.0264(11) -0.0059(10) 0.0056(9) 0.0037(9)
C15 0.0314(12) 0.0457(14) 0.0354(13) -0.0119(11) 0.0039(10) 0.0107(11)
C16 0.0434(15) 0.0329(13) 0.0414(14) -0.0061(11) -0.0054(12) 0.0076(11)
C17 0.0380(13) 0.0364(13) 0.0365(13) -0.0009(10) 0.0049(11) -0.0079(10)
C18 0.0234(10) 0.0359(12) 0.0344(12) -0.0019(10) 0.0078(9) -0.0010(9)
C19 0.0282(11) 0.0316(11) 0.0249(11) -0.0041(9) 0.0070(9) -0.0003(9)
C20 0.0421(13) 0.0341(12) 0.0341(12) -0.0019(10) 0.0151(11) 0.0087(10)
C21 0.0417(15) 0.0622(18) 0.0452(15) -0.0082(13) 0.0144(12) 0.0135(13)
C22 0.080(2) 0.0382(15) 0.070(2) 0.0074(14) 0.0435(18) 0.0152(15)
C23 0.0563(17) 0.0500(16) 0.0379(14) -0.0102(12) 0.0109(13) 0.0162(13)
P1A 0.0171(2) 0.0225(3) 0.0215(2) -0.0013(2) 0.00719(19) -0.00032(19)
S1A 0.0247(3) 0.0292(3) 0.0206(2) -0.0004(2) 0.0050(2) -0.0017(2)
O1A 0.0185(7) 0.0246(7) 0.0301(8) -0.0058(6) 0.0098(6) -0.0002(5)
N1A 0.0189(8) 0.0266(9) 0.0298(9) -0.0014(7) 0.0104(7) 0.0002(7)
C1A 0.0201(9) 0.0231(10) 0.0201(9) -0.0014(8) 0.0062(8) 0.0020(8)
C2A 0.0211(9) 0.0199(9) 0.0230(10) -0.0015(8) 0.0068(8) -0.0022(7)
C3A 0.0187(9) 0.0246(10) 0.0224(10) 0.0008(8) 0.0065(8) 0.0018(8)
C4A 0.0250(10) 0.0233(10) 0.0268(10) -0.0032(8) 0.0105(8) 0.0002(8)
C5A 0.0264(10) 0.0216(10) 0.0287(11) -0.0031(8) 0.0098(9) -0.0033(8)
C6A 0.0212(10) 0.0262(10) 0.0272(10) 0.0002(8) 0.0109(8) -0.0025(8)
C7A 0.0200(9) 0.0222(10) 0.0192(9) -0.0002(7) 0.0042(7) 0.0002(7)
C8A 0.0250(10) 0.0271(11) 0.0269(11) -0.0003(8) 0.0098(9) 0.0011(8)
C9A 0.0327(12) 0.0265(11) 0.0325(12) 0.0011(9) 0.0099(10) -0.0035(9)
C10A 0.0397(13) 0.0240(11) 0.0312(12) -0.0019(9) 0.0074(10) 0.0051(9)
C11A 0.0338(12) 0.0320(12) 0.0302(11) -0.0016(9) 0.0140(10) 0.0093(9)
C12A 0.0241(10) 0.0296(11) 0.0310(11) 0.0014(9) 0.0119(9) 0.0017(8)
C13A 0.0212(9) 0.0212(10) 0.0239(10) -0.0008(8) 0.0087(8) 0.0022(7)
C14A 0.0203(10) 0.0287(11) 0.0263(10) -0.0002(8) 0.0089(8) 0.0017(8)
C15A 0.0281(11) 0.0290(11) 0.0394(13) 0.0036(10) 0.0185(10) 0.0010(9)
C16A 0.0450(14) 0.0308(12) 0.0323(12) 0.0043(9) 0.0216(11) 0.0060(10)
C17A 0.0416(13) 0.0334(12) 0.0216(10) -0.0003(9) 0.0071(10) 0.0041(10)
C18A 0.0296(11) 0.0254(11) 0.0264(11) -0.0023(8) 0.0065(9) -0.0004(9)
C19A 0.0210(10) 0.0242(10) 0.0245(10) -0.0025(8) 0.0071(8) 0.0016(8)
C20A 0.0183(9) 0.0304(11) 0.0352(12) -0.0033(9) 0.0105(9) -0.0009(8)
C21A 0.0288(12) 0.0711(19) 0.0445(15) -0.0059(14) 0.0092(11) -0.0139(13)
C22A 0.0318(13) 0.0595(17) 0.0559(17) 0.0167(14) 0.0173(12) -0.0029(12)
C23A 0.0314(14) 0.0491(16) 0.113(3) -0.0302(17) 0.0413(16) -0.0082(12)

loop_
_atom_type_symbol
_atom_type_description
_atom_type_scat_dispersion_real
_atom_type_scat_dispersion_imag
_atom_type_scat_source
C C 0.0033 0.0016 'International Tables Vol C Tables 4.2.6.8 and 6.1.1.4'
H H 0.0000 0.0000 'International Tables Vol C Tables 4.2.6.8 and 6.1.1.4'
N N 0.0061 0.0033 'International Tables Vol C Tables 4.2.6.8 and 6.1.1.4'
O O 0.0106 0.0060 'International Tables Vol C Tables 4.2.6.8 and 6.1.1.4'
P P 0.1023 0.0942 'International Tables Vol C Tables 4.2.6.8 and 6.1.1.4'
S S 0.1246 0.1234 'International Tables Vol C Tables 4.2.6.8 and 6.1.1.4'

loop_
_geom_angle_atom_site_label_1
_geom_angle_atom_site_label_2
_geom_angle_atom_site_label_3
_geom_angle
O1 P1 C7 98.43(9)
O1 P1 C13 104.97(9)
C7 P1 C13 105.90(10)
O1 P1 S1 115.66(6)
C7 P1 S1 115.48(8)
C13 P1 S1 114.60(7)
C1 O1 P1 123.33(13)
C19 N1 C20 119.81(19)
C2 C1 C6 121.94(19)
C2 C1 O1 116.56(18)
C6 C1 O1 121.43(19)
C1 C2 C3 119.07(19)
C1 C2 H2A 120.5
C3 C2 H2A 120.5
C4 C3 C2 119.00(19)
C4 C3 C19 119.55(19)
C2 C3 C19 121.35(19)
C5 C4 C3 120.9(2)
C5 C4 H4A 119.5
C3 C4 H4A 119.5
C4 C5 C6 120.5(2)
C4 C5 H5A 119.7
C6 C5 H5A 119.7
C5 C6 C1 118.6(2)
C5 C6 H6A 120.7
C1 C6 H6A 120.7
C8 C7 C12 119.6(2)
C8 C7 P1 121.04(17)
C12 C7 P1 119.31(17)
C7 C8 C9 119.5(2)
C7 C8 H8A 120.2
C9 C8 H8A 120.2
C10 C9 C8 120.7(2)
C10 C9 H9A 119.7
C8 C9 H9A 119.7
C9 C10 C11 119.9(2)
C9 C10 H10A 120.1
C11 C10 H10A 120.1
C10 C11 C12 120.1(2)
C10 C11 H11A 120.0
C12 C11 H11A 120.0
C11 C12 C7 120.3(2)
C11 C12 H12A 119.8
C7 C12 H12A 119.8
C18 C13 C14 119.6(2)
C18 C13 P1 119.90(16)
C14 C13 P1 120.48(17)
C15 C14 C13 119.6(2)
C15 C14 H14A 120.2
C13 C14 H14A 120.2
C16 C15 C14 120.5(2)
C16 C15 H15A 119.8
C14 C15 H15A 119.8
C17 C16 C15 120.1(2)
C17 C16 H16A 119.9
C15 C16 H16A 119.9
C16 C17 C18 120.0(2)
C16 C17 H17A 120.0
C18 C17 H17A 120.0
C17 C18 C13 120.2(2)
C17 C18 H18A 119.9
C13 C18 H18A 119.9
N1 C19 C3 123.3(2)
N1 C19 H19A 118.4
C3 C19 H19A 118.4
N1 C20 C22 106.99(19)
N1 C20 C21 105.22(19)
C22 C20 C21 110.2(2)
N1 C20 C23 114.74(19)
C22 C20 C23 110.8(2)
C21 C20 C23 108.7(2)
C20 C21 H21A 109.5
C20 C21 H21B 109.5
H21A C21 H21B 109.5
C20 C21 H21C 109.5
H21A C21 H21C 109.5
H21B C21 H21C 109.5
C20 C22 H22A 109.5
C20 C22 H22B 109.5
H22A C22 H22B 109.5
C20 C22 H22C 109.5
H22A C22 H22C 109.5
H22B C22 H22C 109.5
C20 C23 H23A 109.5
C20 C23 H23B 109.5
H23A C23 H23B 109.5
C20 C23 H23C 109.5
H23A C23 H23C 109.5
H23B C23 H23C 109.5
O1A P1A C13A 105.51(8)
O1A P1A C7A 97.64(8)
C13A P1A C7A 106.76(9)
O1A P1A S1A 116.03(6)
C13A P1A S1A 114.18(7)
C7A P1A S1A 115.00(7)
C1A O1A P1A 126.97(12)
C19A N1A C20A 121.54(17)
C2A C1A C6A 121.31(18)
C2A C1A O1A 115.59(17)
C6A C1A O1A 123.08(17)
C1A C2A C3A 119.95(18)
C1A C2A H2AA 120.0
C3A C2A H2AA 120.0
C4A C3A C2A 119.40(18)
C4A C3A C19A 120.32(18)
C2A C3A C19A 120.27(17)
C3A C4A C5A 119.86(19)
C3A C4A H4AA 120.1
C5A C4A H4AA 120.1
C6A C5A C4A 120.78(19)
C6A C5A H5AA 119.6
C4A C5A H5AA 119.6
C5A C6A C1A 118.67(18)
C5A C6A H6AA 120.7
C1A C6A H6AA 120.7
C8A C7A C12A 119.98(19)
C8A C7A P1A 119.79(15)
C12A C7A P1A 120.13(15)
C9A C8A C7A 119.73(19)
C9A C8A H8AA 120.1
C7A C8A H8AA 120.1
C10A C9A C8A 120.3(2)
C10A C9A H9AA 119.9
C8A C9A H9AA 119.9
C11A C10A C9A 119.9(2)
C11A C10A H10B 120.1
C9A C10A H10B 120.1
C10A C11A C12A 120.4(2)
C10A C11A H11B 119.8
C12A C11A H11B 119.8
C11A C12A C7A 119.6(2)
C11A C12A H12B 120.2
C7A C12A H12B 120.2
C18A C13A C14A 119.81(19)
C18A C13A P1A 118.84(15)
C14A C13A P1A 121.34(15)
C15A C14A C13A 119.4(2)
C15A C14A H14B 120.3
C13A C14A H14B 120.3
C16A C15A C14A 120.7(2)
C16A C15A H15B 119.7
C14A C15A H15B 119.7
C15A C16A C17A 120.3(2)
C15A C16A H16B 119.9
C17A C16A H16B 119.9
C18A C17A C16A 119.5(2)
C18A C17A H17B 120.2
C16A C17A H17B 120.2
C17A C18A C13A 120.3(2)
C17A C18A H18B 119.8
C13A C18A H18B 119.8
N1A C19A C3A 121.26(18)
N1A C19A H19B 119.4
C3A C19A H19B 119.4
N1A C20A C21A 106.04(18)
N1A C20A C23A 115.45(18)
C21A C20A C23A 110.8(2)
N1A C20A C22A 105.87(17)
C21A C20A C22A 108.7(2)
C23A C20A C22A 109.6(2)
C20A C21A H21D 109.5
C20A C21A H21E 109.5
H21D C21A H21E 109.5
C20A C21A H21F 109.5
H21D C21A H21F 109.5
H21E C21A H21F 109.5
C20A C22A H22D 109.5
C20A C22A H22E 109.5
H22D C22A H22E 109.5
C20A C22A H22F 109.5
H22D C22A H22F 109.5
H22E C22A H22F 109.5
C20A C23A H23D 109.5
C20A C23A H23E 109.5
H23D C23A H23E 109.5
C20A C23A H23F 109.5
H23D C23A H23F 109.5
H23E C23A H23F 109.5

loop_
_geom_bond_atom_site_label_1
_geom_bond_atom_site_label_2
_geom_bond_distance
P1 O1 1.6178(15)
P1 C7 1.806(2)
P1 C13 1.807(2)
P1 S1 1.9289(8)
O1 C1 1.402(2)
N1 C19 1.261(3)
N1 C20 1.491(3)
C1 C2 1.376(3)
C1 C6 1.390(3)
C2 C3 1.408(3)
C2 H2A 0.9500
C3 C4 1.392(3)
C3 C19 1.477(3)
C4 C5 1.376(3)
C4 H4A 0.9500
C5 C6 1.388(3)
C5 H5A 0.9500
C6 H6A 0.9500
C7 C8 1.387(3)
C7 C12 1.392(3)
C8 C9 1.392(3)
C8 H8A 0.9500
C9 C10 1.377(4)
C9 H9A 0.9500
C10 C11 1.381(4)
C10 H10A 0.9500
C11 C12 1.382(3)
C11 H11A 0.9500
C12 H12A 0.9500
C13 C18 1.394(3)
C13 C14 1.396(3)
C14 C15 1.394(3)
C14 H14A 0.9500
C15 C16 1.383(4)
C15 H15A 0.9500
C16 C17 1.383(4)
C16 H16A 0.9500
C17 C18 1.393(3)
C17 H17A 0.9500
C18 H18A 0.9500
C19 H19A 0.9500
C20 C22 1.525(4)
C20 C21 1.530(3)
C20 C23 1.532(3)
C21 H21A 0.9800
C21 H21B 0.9800
C21 H21C 0.9800
C22 H22A 0.9800
C22 H22B 0.9800
C22 H22C 0.9800
C23 H23A 0.9800
C23 H23B 0.9800
C23 H23C 0.9800
P1A O1A 1.6174(14)
P1A C13A 1.800(2)
P1A C7A 1.811(2)
P1A S1A 1.9351(7)
O1A C1A 1.401(2)
N1A C19A 1.269(3)
N1A C20A 1.479(2)
C1A C2A 1.378(3)
C1A C6A 1.392(3)
C2A C3A 1.396(3)
C2A H2AA 0.9500
C3A C4A 1.392(3)
C3A C19A 1.478(3)
C4A C5A 1.397(3)
C4A H4AA 0.9500
C5A C6A 1.384(3)
C5A H5AA 0.9500
C6A H6AA 0.9500
C7A C8A 1.391(3)
C7A C12A 1.393(3)
C8A C9A 1.390(3)
C8A H8AA 0.9500
C9A C10A 1.386(3)
C9A H9AA 0.9500
C10A C11A 1.383(3)
C10A H10B 0.9500
C11A C12A 1.390(3)
C11A H11B 0.9500
C12A H12B 0.9500
C13A C18A 1.394(3)
C13A C14A 1.402(3)
C14A C15A 1.391(3)
C14A H14B 0.9500
C15A C16A 1.378(3)
C15A H15B 0.9500
C16A C17A 1.398(3)
C16A H16B 0.9500
C17A C18A 1.390(3)
C17A H17B 0.9500
C18A H18B 0.9500
C19A H19B 0.9500
C20A C21A 1.515(3)
C20A C23A 1.518(3)
C20A C22A 1.530(3)
C21A H21D 0.9800
C21A H21E 0.9800
C21A H21F 0.9800
C22A H22D 0.9800
C22A H22E 0.9800
C22A H22F 0.9800
C23A H23D 0.9800
C23A H23E 0.9800
C23A H23F 0.9800

loop_
_geom_torsion_atom_site_label_1
_geom_torsion_atom_site_label_2
_geom_torsion_atom_site_label_3
_geom_torsion_atom_site_label_4
_geom_torsion
C7 P1 O1 C1 -165.43(17)
C13 P1 O1 C1 85.52(17)
S1 P1 O1 C1 -41.81(18)
P1 O1 C1 C2 131.94(17)
P1 O1 C1 C6 -50.9(3)
C6 C1 C2 C3 -0.3(3)
O1 C1 C2 C3 176.90(18)
C1 C2 C3 C4 0.5(3)
C1 C2 C3 C19 -175.8(2)
C2 C3 C4 C5 -0.3(3)
C19 C3 C4 C5 176.1(2)
C3 C4 C5 C6 -0.2(3)
C4 C5 C6 C1 0.5(3)
C2 C1 C6 C5 -0.2(3)
O1 C1 C6 C5 -177.26(19)
O1 P1 C7 C8 34.4(2)
C13 P1 C7 C8 142.65(18)
S1 P1 C7 C8 -89.38(19)
O1 P1 C7 C12 -149.36(19)
C13 P1 C7 C12 -41.1(2)
S1 P1 C7 C12 86.9(2)
C12 C7 C8 C9 -0.3(3)
P1 C7 C8 C9 175.95(17)
C7 C8 C9 C10 -0.3(3)
C8 C9 C10 C11 1.0(4)
C9 C10 C11 C12 -1.1(4)
C10 C11 C12 C7 0.5(4)
C8 C7 C12 C11 0.2(4)
P1 C7 C12 C11 -176.1(2)
O1 P1 C13 C18 31.54(19)
C7 P1 C13 C18 -71.99(19)
S1 P1 C13 C18 159.52(15)
O1 P1 C13 C14 -150.15(16)
C7 P1 C13 C14 106.32(18)
S1 P1 C13 C14 -22.17(19)
C18 C13 C14 C15 1.7(3)
P1 C13 C14 C15 -176.57(16)
C13 C14 C15 C16 -1.7(3)
C14 C15 C16 C17 0.4(4)
C15 C16 C17 C18 1.0(4)
C16 C17 C18 C13 -1.0(3)
C14 C13 C18 C17 -0.4(3)
P1 C13 C18 C17 177.93(17)
C20 N1 C19 C3 176.7(2)
C4 C3 C19 N1 178.1(2)
C2 C3 C19 N1 -5.6(3)
C19 N1 C20 C22 109.9(3)
C19 N1 C20 C21 -132.8(2)
C19 N1 C20 C23 -13.4(3)
C13A P1A O1A C1A 84.38(17)
C7A P1A O1A C1A -165.79(16)
S1A P1A O1A C1A -43.10(17)
P1A O1A C1A C2A 156.77(14)
P1A O1A C1A C6A -24.8(3)
C6A C1A C2A C3A 0.0(3)
O1A C1A C2A C3A 178.48(17)
C1A C2A C3A C4A 0.6(3)
C1A C2A C3A C19A -178.27(18)
C2A C3A C4A C5A -0.1(3)
C19A C3A C4A C5A 178.84(19)
C3A C4A C5A C6A -1.2(3)
C4A C5A C6A C1A 1.8(3)
C2A C1A C6A C5A -1.2(3)
O1A C1A C6A C5A -179.57(18)
O1A P1A C7A C8A 35.89(17)
C13A P1A C7A C8A 144.68(16)
S1A P1A C7A C8A -87.55(16)
O1A P1A C7A C12A -147.83(16)
C13A P1A C7A C12A -39.03(19)
S1A P1A C7A C12A 88.73(17)
C12A C7A C8A C9A 2.7(3)
P1A C7A C8A C9A 179.01(16)
C7A C8A C9A C10A -3.2(3)
C8A C9A C10A C11A 1.2(3)
C9A C10A C11A C12A 1.2(3)
C10A C11A C12A C7A -1.7(3)
C8A C7A C12A C11A -0.3(3)
P1A C7A C12A C11A -176.60(16)
O1A P1A C13A C18A 45.44(18)
C7A P1A C13A C18A -57.72(18)
S1A P1A C13A C18A 174.03(14)
O1A P1A C13A C14A -135.98(16)
C7A P1A C13A C14A 120.86(17)
S1A P1A C13A C14A -7.39(19)
C18A C13A C14A C15A 0.9(3)
P1A C13A C14A C15A -177.66(15)
C13A C14A C15A C16A -0.2(3)
C14A C15A C16A C17A -0.9(3)
C15A C16A C17A C18A 1.4(3)
C16A C17A C18A C13A -0.7(3)
C14A C13A C18A C17A -0.4(3)
P1A C13A C18A C17A 178.15(16)
C20A N1A C19A C3A 179.64(18)
C4A C3A C19A N1A 179.31(19)
C2A C3A C19A N1A -1.8(3)
C19A N1A C20A C21A -124.8(2)
C19A N1A C20A C23A -1.6(3)
C19A N1A C20A C22A 119.8(2)
